data_4104985
loop_
_publ_author_name
'Yi-Chou Tsai'
'Hong-Zhang Chen'
'Chie-Chieh Chang'
'Jen-Shiang K. Yu'
'Gene-Hsiang Lee'
'Yu Wang'
'Ting-Shen Kuo'

_publ_section_title
;
 Journey from Mo-Mo Quadruple Bonds to Quintuple Bonds
;
_journal_name_full 'Journal of the American Chemical Society'
_journal_page_first 12534
_journal_page_last 12535
_journal_paper_doi 10.1021/ja905035f
_journal_volume 131
_journal_year 2009
_chemical_formula_sum 'C62 H78 Mo2 N4'
_chemical_formula_weight 1071.16
_chemical_name_systematic
; 
 ? 
;
_space_group_IT_number 14
_symmetry_cell_setting monoclinic
_symmetry_space_group_name_Hall '-P 2yn'
_symmetry_space_group_name_H-M 'P 1 21/n 1'
_atom_sites_solution_hydrogens geom
_atom_sites_solution_primary direct
_atom_sites_solution_secondary difmap
_audit_creation_method SHELXL-97
_cell_angle_alpha 90.00
_cell_angle_beta 111.8486(5)
_cell_angle_gamma 90.00
_cell_formula_units_Z 4
_cell_length_a 22.5252(3)
_cell_length_b 10.3225(1)
_cell_length_c 27.1465(4)
_cell_measurement_reflns_used 14570
_cell_measurement_temperature 150(2)
_cell_measurement_theta_max 27.50
_cell_measurement_theta_min 1.00
_cell_volume 5858.62(13)
_computing_cell_refinement DENZO-SMN
_computing_data_collection 'NONIUS COLLECT'
_computing_data_reduction DENZO-SMN
_computing_molecular_graphics 'Bruker SHELXTL'
_computing_publication_material 'Bruker SHELXTL'
_computing_structure_refinement 'SHELXL-97 (Sheldrick, 1997)'
_computing_structure_solution 'SHELXS-97 (Sheldrick, 1990)'
_diffrn_ambient_temperature 150(2)
_diffrn_measured_fraction_theta_full 0.997
_diffrn_measured_fraction_theta_max 0.997
_diffrn_measurement_device_type 'NONIUS KappaCCD'
_diffrn_measurement_method '\w scans'
_diffrn_radiation_monochromator graphite
_diffrn_radiation_source 'fine-focus sealed tube'
_diffrn_radiation_type MoK\a
_diffrn_radiation_wavelength 0.71073
_diffrn_reflns_av_R_equivalents 0.0336
_diffrn_reflns_av_sigmaI/netI 0.0366
_diffrn_reflns_limit_h_max 28
_diffrn_reflns_limit_h_min -29
_diffrn_reflns_limit_k_max 13
_diffrn_reflns_limit_k_min -13
_diffrn_reflns_limit_l_max 35
_diffrn_reflns_limit_l_min -35
_diffrn_reflns_number 35607
_diffrn_reflns_theta_full 27.50
_diffrn_reflns_theta_max 27.50
_diffrn_reflns_theta_min 1.01
_exptl_absorpt_coefficient_mu 0.467
_exptl_absorpt_correction_T_max 0.936
_exptl_absorpt_correction_T_min 0.775
_exptl_absorpt_correction_type multi-scan
_exptl_crystal_colour red
_exptl_crystal_density_diffrn 1.214
_exptl_crystal_density_meas ?
_exptl_crystal_description rod
_exptl_crystal_F_000 2248
_exptl_crystal_size_max 0.55
_exptl_crystal_size_mid 0.25
_exptl_crystal_size_min 0.13
_refine_diff_density_max 0.546
_refine_diff_density_min -0.784
_refine_diff_density_rms 0.081
_refine_ls_extinction_method none
_refine_ls_goodness_of_fit_ref 1.081
_refine_ls_hydrogen_treatment constr
_refine_ls_matrix_type full
_refine_ls_number_parameters 629
_refine_ls_number_reflns 13431
_refine_ls_number_restraints 0
_refine_ls_restrained_S_all 1.081
_refine_ls_R_factor_all 0.0483
_refine_ls_R_factor_gt 0.0321
_refine_ls_shift/su_max 0.002
_refine_ls_shift/su_mean 0.000
_refine_ls_structure_factor_coef Fsqd
_refine_ls_weighting_details 'calc w=1/[\s^2^(Fo^2^)+(0.0530P)^2^+0.6358P] where P=(Fo^2^+2Fc^2^)/3'
_refine_ls_weighting_scheme calc
_refine_ls_wR_factor_gt 0.0868
_refine_ls_wR_factor_ref 0.0969
_reflns_number_gt 10383
_reflns_number_total 13431
_reflns_threshold_expression >2sigma(I)
_cod_data_source_file ja905035f_si_002.cif
_cod_data_source_block ic13820
_cod_depositor_comments
;
The following automatic conversions were performed:

'_exptl_crystal_density_meas' value 'not_measured' was changed to '?'
- the value is perceived as not measured.

Automatic conversion script
Id: cif_fix_values 3008 2015-01-20 13:52:24Z robertas 
;
_cod_database_code 4104985

loop_
_symmetry_equiv_pos_as_xyz
'x, y, z'
'-x+1/2, y+1/2, -z+1/2'
'-x, -y, -z'
'x-1/2, -y-1/2, z-1/2'

loop_
_atom_site_label
_atom_site_type_symbol
_atom_site_fract_x
_atom_site_fract_y
_atom_site_fract_z
_atom_site_U_iso_or_equiv
_atom_site_adp_type
_atom_site_occupancy
_atom_site_symmetry_multiplicity
_atom_site_calc_flag
_atom_site_refinement_flags
Mo1 Mo 0.216323(8) 0.843608(16) 0.522279(6) 0.02308(6) Uani 1 1 d .
Mo2 Mo 0.298758(8) 0.837574(17) 0.509298(6) 0.02578(6) Uani 1 1 d .
N1 N 0.16114(7) 0.78837(16) 0.44336(6) 0.0242(3) Uani 1 1 d .
N2 N 0.25388(7) 0.78901(18) 0.42830(6) 0.0278(4) Uani 1 1 d .
N3 N 0.26310(7) 0.87854(16) 0.60517(6) 0.0240(3) Uani 1 1 d .
N4 N 0.35562(7) 0.86441(16) 0.59034(6) 0.0262(4) Uani 1 1 d .
C1 C 0.19059(9) 0.76281(19) 0.40949(7) 0.0265(4) Uani 1 1 d .
C2 C 0.15793(10) 0.7025(2) 0.35648(8) 0.0320(5) Uani 1 1 d .
C3 C 0.18536(10) 0.5932(2) 0.34321(9) 0.0393(5) Uani 1 1 d .
H3 H 0.2240 0.5591 0.3682 0.047 Uiso 1 1 calc R
C4 C 0.15730(12) 0.5339(3) 0.29436(9) 0.0505(7) Uani 1 1 d .
H4 H 0.1764 0.4593 0.2859 0.061 Uiso 1 1 calc R
C5 C 0.10135(13) 0.5839(3) 0.25790(10) 0.0591(8) Uani 1 1 d .
H5 H 0.0822 0.5443 0.2240 0.071 Uiso 1 1 calc R
C6 C 0.07317(13) 0.6906(3) 0.27033(9) 0.0575(7) Uani 1 1 d .
H6 H 0.0346 0.7241 0.2451 0.069 Uiso 1 1 calc R
C7 C 0.10096(11) 0.7502(3) 0.31994(8) 0.0419(5) Uani 1 1 d .
H7 H 0.0809 0.8230 0.3286 0.050 Uiso 1 1 calc R
C8 C 0.09600(8) 0.75119(19) 0.43283(7) 0.0235(4) Uani 1 1 d .
C9 C 0.07996(9) 0.6211(2) 0.43715(7) 0.0281(4) Uani 1 1 d .
C10 C 0.01865(10) 0.5939(2) 0.43541(8) 0.0358(5) Uani 1 1 d .
H10 H 0.0074 0.5068 0.4393 0.043 Uiso 1 1 calc R
C11 C -0.02615(10) 0.6904(2) 0.42820(9) 0.0391(5) Uani 1 1 d .
H11 H -0.0675 0.6697 0.4275 0.047 Uiso 1 1 calc R
C12 C -0.01077(10) 0.8168(2) 0.42196(9) 0.0378(5) Uani 1 1 d .
H12 H -0.0423 0.8823 0.4158 0.045 Uiso 1 1 calc R
C13 C 0.04992(10) 0.85031(19) 0.42453(8) 0.0288(4) Uani 1 1 d .
C14 C 0.12647(11) 0.5108(2) 0.44303(8) 0.0362(5) Uani 1 1 d .
H14 H 0.1658 0.5479 0.4396 0.043 Uiso 1 1 calc R
C15 C 0.14640(14) 0.4456(3) 0.49664(10) 0.0597(7) Uani 1 1 d .
H15A H 0.1675 0.5089 0.5246 0.090 Uiso 1 1 calc R
H15B H 0.1761 0.3747 0.4985 0.090 Uiso 1 1 calc R
H15C H 0.1085 0.4109 0.5016 0.090 Uiso 1 1 calc R
C16 C 0.09833(12) 0.4110(2) 0.39837(10) 0.0482(6) Uani 1 1 d .
H16A H 0.1298 0.3424 0.4021 0.072 Uiso 1 1 calc R
H16B H 0.0877 0.4537 0.3639 0.072 Uiso 1 1 calc R
H16C H 0.0595 0.3731 0.4007 0.072 Uiso 1 1 calc R
C17 C 0.06633(10) 0.9911(2) 0.41939(9) 0.0373(5) Uani 1 1 d .
H17 H 0.1099 0.9937 0.4176 0.045 Uiso 1 1 calc R
C18 C 0.01917(13) 1.0533(3) 0.36839(11) 0.0586(7) Uani 1 1 d .
H18A H 0.0171 1.0008 0.3377 0.088 Uiso 1 1 calc R
H18B H 0.0337 1.1409 0.3646 0.088 Uiso 1 1 calc R
H18C H -0.0234 1.0577 0.3703 0.088 Uiso 1 1 calc R
C19 C 0.06869(13) 1.0688(2) 0.46797(10) 0.0536(7) Uani 1 1 d .
H19A H 0.0259 1.0720 0.4694 0.080 Uiso 1 1 calc R
H19B H 0.0833 1.1571 0.4655 0.080 Uiso 1 1 calc R
H19C H 0.0984 1.0272 0.5002 0.080 Uiso 1 1 calc R
C20 C 0.28580(10) 0.7957(2) 0.39106(8) 0.0325(5) Uani 1 1 d .
C21 C 0.26977(10) 0.8952(3) 0.35313(9) 0.0412(5) Uani 1 1 d .
C22 C 0.30107(13) 0.8993(3) 0.31752(10) 0.0590(7) Uani 1 1 d .
H22 H 0.2908 0.9660 0.2915 0.071 Uiso 1 1 calc R
C23 C 0.34661(13) 0.8084(3) 0.31934(11) 0.0603(8) Uani 1 1 d .
H23 H 0.3664 0.8108 0.2940 0.072 Uiso 1 1 calc R
C24 C 0.36331(12) 0.7142(3) 0.35782(10) 0.0500(6) Uani 1 1 d .
H24 H 0.3952 0.6527 0.3591 0.060 Uiso 1 1 calc R
C25 C 0.33429(10) 0.7070(2) 0.39511(9) 0.0372(5) Uani 1 1 d .
C26 C 0.22270(12) 1.0028(3) 0.35131(10) 0.0510(6) Uani 1 1 d .
H26 H 0.1956 0.9711 0.3708 0.061 Uiso 1 1 calc R
C27 C 0.25876(16) 1.1225(3) 0.38075(18) 0.0937(12) Uani 1 1 d .
H27A H 0.2853 1.0989 0.4173 0.140 Uiso 1 1 calc R
H27B H 0.2280 1.1893 0.3811 0.140 Uiso 1 1 calc R
H27C H 0.2860 1.1560 0.3627 0.140 Uiso 1 1 calc R
C28 C 0.17772(15) 1.0369(4) 0.29479(13) 0.0888(12) Uani 1 1 d .
H28A H 0.2017 1.0829 0.2766 0.133 Uiso 1 1 calc R
H28B H 0.1431 1.0925 0.2963 0.133 Uiso 1 1 calc R
H28C H 0.1596 0.9573 0.2754 0.133 Uiso 1 1 calc R
C29 C 0.35776(11) 0.6069(2) 0.43874(11) 0.0469(6) Uani 1 1 d .
H29 H 0.3274 0.6061 0.4578 0.056 Uiso 1 1 calc R
C30 C 0.36046(15) 0.4686(3) 0.41845(15) 0.0788(10) Uani 1 1 d .
H30A H 0.3186 0.4457 0.3917 0.118 Uiso 1 1 calc R
H30B H 0.3715 0.4075 0.4482 0.118 Uiso 1 1 calc R
H30C H 0.3930 0.4645 0.4025 0.118 Uiso 1 1 calc R
C31 C 0.42460(12) 0.6451(3) 0.47945(11) 0.0606(8) Uani 1 1 d .
H31A H 0.4559 0.6428 0.4622 0.091 Uiso 1 1 calc R
H31B H 0.4374 0.5838 0.5092 0.091 Uiso 1 1 calc R
H31C H 0.4227 0.7327 0.4927 0.091 Uiso 1 1 calc R
C32 C 0.32727(9) 0.87903(19) 0.62561(7) 0.0239(4) Uani 1 1 d .
C33 C 0.36563(9) 0.8962(2) 0.68337(7) 0.0264(4) Uani 1 1 d .
C34 C 0.35644(10) 0.8183(2) 0.72184(8) 0.0343(5) Uani 1 1 d .
H34 H 0.3245 0.7528 0.7115 0.041 Uiso 1 1 calc R
C35 C 0.39341(11) 0.8355(2) 0.77508(9) 0.0428(6) Uani 1 1 d .
H35 H 0.3876 0.7801 0.8008 0.051 Uiso 1 1 calc R
C36 C 0.43881(11) 0.9329(3) 0.79102(9) 0.0481(6) Uani 1 1 d .
H36 H 0.4636 0.9455 0.8276 0.058 Uiso 1 1 calc R
C37 C 0.44782(10) 1.0118(3) 0.75318(9) 0.0432(6) Uani 1 1 d .
H37 H 0.4787 1.0792 0.7638 0.052 Uiso 1 1 calc R
C38 C 0.41200(9) 0.9930(2) 0.69993(8) 0.0329(5) Uani 1 1 d .
H38 H 0.4191 1.0468 0.6743 0.039 Uiso 1 1 calc R
C39 C 0.22859(8) 0.91619(19) 0.63820(7) 0.0233(4) Uani 1 1 d .
C40 C 0.18743(9) 0.82612(19) 0.64787(8) 0.0264(4) Uani 1 1 d .
C41 C 0.15582(10) 0.8635(2) 0.68107(9) 0.0364(5) Uani 1 1 d .
H41 H 0.1285 0.8035 0.6887 0.044 Uiso 1 1 calc R
C42 C 0.16343(10) 0.9856(2) 0.70292(9) 0.0432(6) Uani 1 1 d .
H42 H 0.1424 1.0085 0.7262 0.052 Uiso 1 1 calc R
C43 C 0.20161(10) 1.0745(2) 0.69104(9) 0.0393(5) Uani 1 1 d .
H43 H 0.2060 1.1590 0.7058 0.047 Uiso 1 1 calc R
C44 C 0.23390(9) 1.0435(2) 0.65794(7) 0.0283(4) Uani 1 1 d .
C45 C 0.17401(10) 0.6936(2) 0.62222(9) 0.0342(5) Uani 1 1 d .
H45 H 0.2013 0.6836 0.6006 0.041 Uiso 1 1 calc R
C46 C 0.19037(15) 0.5833(3) 0.66209(12) 0.0653(8) Uani 1 1 d .
H46A H 0.2363 0.5849 0.6836 0.098 Uiso 1 1 calc R
H46B H 0.1793 0.5005 0.6432 0.098 Uiso 1 1 calc R
H46C H 0.1661 0.5932 0.6853 0.098 Uiso 1 1 calc R
C47 C 0.10409(12) 0.6848(3) 0.58425(11) 0.0538(7) Uani 1 1 d .
H47A H 0.0761 0.6943 0.6043 0.081 Uiso 1 1 calc R
H47B H 0.0964 0.6005 0.5664 0.081 Uiso 1 1 calc R
H47C H 0.0950 0.7540 0.5577 0.081 Uiso 1 1 calc R
C48 C 0.26921(11) 1.14864(19) 0.64057(9) 0.0342(5) Uani 1 1 d .
H48 H 0.3017 1.1054 0.6292 0.041 Uiso 1 1 calc R
C49 C 0.22272(13) 1.2204(3) 0.59288(11) 0.0592(7) Uani 1 1 d .
H49A H 0.2043 1.1597 0.5633 0.089 Uiso 1 1 calc R
H49B H 0.2455 1.2894 0.5823 0.089 Uiso 1 1 calc R
H49C H 0.1884 1.2583 0.6022 0.089 Uiso 1 1 calc R
C50 C 0.30456(12) 1.2446(2) 0.68480(10) 0.0523(6) Uani 1 1 d .
H50A H 0.3328 1.2990 0.6735 0.078 Uiso 1 1 calc R
H50B H 0.3301 1.1969 0.7169 0.078 Uiso 1 1 calc R
H50C H 0.2734 1.2995 0.6923 0.078 Uiso 1 1 calc R
C51 C 0.42294(9) 0.84045(19) 0.60606(8) 0.0268(4) Uani 1 1 d .
C52 C 0.46056(9) 0.9367(2) 0.59463(8) 0.0315(5) Uani 1 1 d .
C53 C 0.52411(10) 0.9076(2) 0.60426(9) 0.0384(5) Uani 1 1 d .
H53 H 0.5504 0.9712 0.5972 0.046 Uiso 1 1 calc R
C54 C 0.54990(10) 0.7892(3) 0.62377(10) 0.0438(6) Uani 1 1 d .
H54 H 0.5933 0.7709 0.6293 0.053 Uiso 1 1 calc R
C55 C 0.51277(11) 0.6967(2) 0.63529(9) 0.0417(5) Uani 1 1 d .
H55 H 0.5313 0.6157 0.6494 0.050 Uiso 1 1 calc R
C56 C 0.44864(10) 0.7194(2) 0.62671(8) 0.0322(5) Uani 1 1 d .
C57 C 0.43298(11) 1.0673(2) 0.57239(10) 0.0409(5) Uani 1 1 d .
H57 H 0.3901 1.0747 0.5752 0.049 Uiso 1 1 calc R
C58 C 0.47409(15) 1.1797(3) 0.60351(14) 0.0689(9) Uani 1 1 d .
H58A H 0.4782 1.1745 0.6407 0.103 Uiso 1 1 calc R
H58B H 0.4538 1.2620 0.5883 0.103 Uiso 1 1 calc R
H58C H 0.5166 1.1747 0.6015 0.103 Uiso 1 1 calc R
C59 C 0.42302(13) 1.0792(3) 0.51371(11) 0.0607(8) Uani 1 1 d .
H59A H 0.4645 1.0751 0.5098 0.091 Uiso 1 1 calc R
H59B H 0.4024 1.1622 0.4999 0.091 Uiso 1 1 calc R
H59C H 0.3958 1.0081 0.4938 0.091 Uiso 1 1 calc R
C60 C 0.40820(11) 0.6128(2) 0.63742(9) 0.0415(5) Uani 1 1 d .
H60 H 0.3696 0.6555 0.6400 0.050 Uiso 1 1 calc R
C61 C 0.38420(15) 0.5189(3) 0.59066(12) 0.0658(8) Uani 1 1 d .
H61A H 0.3581 0.5661 0.5586 0.099 Uiso 1 1 calc R
H61B H 0.3583 0.4512 0.5982 0.099 Uiso 1 1 calc R
H61C H 0.4208 0.4793 0.5852 0.099 Uiso 1 1 calc R
C62 C 0.44182(14) 0.5426(3) 0.68941(12) 0.0713(9) Uani 1 1 d .
H62A H 0.4772 0.4911 0.6870 0.107 Uiso 1 1 calc R
H62B H 0.4114 0.4853 0.6967 0.107 Uiso 1 1 calc R
H62C H 0.4586 0.6060 0.7181 0.107 Uiso 1 1 calc R

loop_
_atom_site_aniso_label
_atom_site_aniso_U_11
_atom_site_aniso_U_22
_atom_site_aniso_U_33
_atom_site_aniso_U_23
_atom_site_aniso_U_13
_atom_site_aniso_U_12
Mo1 0.01867(9) 0.03014(10) 0.02058(9) -0.00281(7) 0.00747(7) -0.00272(6)
Mo2 0.02019(10) 0.03601(11) 0.02235(9) -0.00279(7) 0.00930(7) -0.00431(7)
N1 0.0215(8) 0.0297(9) 0.0210(8) -0.0006(7) 0.0073(6) -0.0007(7)
N2 0.0234(8) 0.0396(10) 0.0233(8) -0.0002(7) 0.0120(7) -0.0028(7)
N3 0.0207(8) 0.0305(9) 0.0204(8) -0.0021(7) 0.0071(6) -0.0022(7)
N4 0.0182(8) 0.0363(10) 0.0231(8) -0.0007(7) 0.0065(7) -0.0028(7)
C1 0.0267(10) 0.0307(11) 0.0223(9) -0.0009(8) 0.0092(8) -0.0028(8)
C2 0.0308(11) 0.0453(13) 0.0227(10) -0.0028(9) 0.0132(9) -0.0097(10)
C3 0.0349(12) 0.0526(15) 0.0340(12) -0.0107(11) 0.0170(10) -0.0071(11)
C4 0.0510(15) 0.0658(18) 0.0424(14) -0.0199(13) 0.0261(12) -0.0120(13)
C5 0.0601(17) 0.088(2) 0.0299(13) -0.0217(14) 0.0179(12) -0.0177(16)
C6 0.0457(15) 0.090(2) 0.0270(12) -0.0035(13) 0.0025(11) -0.0068(14)
C7 0.0388(13) 0.0593(16) 0.0255(11) -0.0023(10) 0.0095(9) -0.0036(11)
C8 0.0211(9) 0.0315(11) 0.0162(8) -0.0022(8) 0.0050(7) -0.0043(8)
C9 0.0290(11) 0.0333(11) 0.0202(9) -0.0017(8) 0.0071(8) -0.0043(9)
C10 0.0376(12) 0.0390(13) 0.0314(11) -0.0022(10) 0.0137(10) -0.0135(10)
C11 0.0248(11) 0.0582(15) 0.0361(12) -0.0097(11) 0.0132(9) -0.0132(10)
C12 0.0252(11) 0.0507(14) 0.0367(12) -0.0091(10) 0.0105(9) 0.0013(10)
C13 0.0263(11) 0.0328(11) 0.0255(10) -0.0041(8) 0.0078(8) -0.0034(8)
C14 0.0408(12) 0.0313(12) 0.0337(11) 0.0036(9) 0.0108(10) -0.0009(10)
C15 0.085(2) 0.0484(16) 0.0419(14) 0.0121(12) 0.0195(14) 0.0134(15)
C16 0.0561(16) 0.0379(14) 0.0525(15) -0.0098(12) 0.0223(13) -0.0045(12)
C17 0.0312(11) 0.0326(12) 0.0442(13) 0.0012(10) 0.0096(10) 0.0019(9)
C18 0.0659(18) 0.0417(15) 0.0533(16) 0.0066(13) 0.0050(14) 0.0075(13)
C19 0.0631(17) 0.0363(14) 0.0531(16) -0.0105(12) 0.0123(13) -0.0026(12)
C20 0.0284(11) 0.0454(13) 0.0270(10) -0.0049(9) 0.0141(9) -0.0088(10)
C21 0.0338(12) 0.0572(15) 0.0350(12) 0.0038(11) 0.0157(10) -0.0081(11)
C22 0.0541(16) 0.086(2) 0.0454(15) 0.0195(15) 0.0284(13) -0.0006(15)
C23 0.0529(17) 0.099(2) 0.0428(15) 0.0050(15) 0.0334(14) -0.0013(16)
C24 0.0410(14) 0.0665(17) 0.0542(15) -0.0101(14) 0.0312(13) -0.0048(13)
C25 0.0349(12) 0.0452(13) 0.0367(12) -0.0082(10) 0.0192(10) -0.0080(10)
C26 0.0466(15) 0.0565(17) 0.0540(15) 0.0200(13) 0.0233(12) 0.0041(12)
C27 0.071(2) 0.061(2) 0.142(4) -0.009(2) 0.031(2) 0.0015(18)
C28 0.076(2) 0.116(3) 0.075(2) 0.046(2) 0.0286(19) 0.025(2)
C29 0.0409(14) 0.0465(14) 0.0654(16) 0.0025(13) 0.0340(13) 0.0049(11)
C30 0.074(2) 0.0536(18) 0.123(3) -0.0063(19) 0.053(2) 0.0073(16)
C31 0.0483(17) 0.080(2) 0.0582(17) 0.0113(15) 0.0254(14) 0.0125(14)
C32 0.0219(10) 0.0257(10) 0.0233(9) -0.0002(8) 0.0073(8) -0.0020(8)
C33 0.0190(9) 0.0348(11) 0.0243(9) -0.0013(9) 0.0067(8) 0.0013(8)
C34 0.0260(11) 0.0466(14) 0.0282(11) 0.0019(9) 0.0079(9) -0.0044(9)
C35 0.0329(12) 0.0674(18) 0.0264(11) 0.0107(11) 0.0090(10) -0.0031(11)
C36 0.0327(12) 0.0793(19) 0.0247(11) -0.0024(12) 0.0020(9) -0.0056(12)
C37 0.0284(12) 0.0583(16) 0.0349(12) -0.0056(11) 0.0024(9) -0.0102(11)
C38 0.0269(10) 0.0410(13) 0.0282(10) -0.0006(9) 0.0074(8) -0.0047(9)
C39 0.0168(9) 0.0314(11) 0.0191(9) 0.0001(8) 0.0034(7) 0.0008(8)
C40 0.0219(10) 0.0338(11) 0.0229(9) -0.0002(8) 0.0076(8) 0.0001(8)
C41 0.0290(11) 0.0522(14) 0.0316(11) -0.0011(10) 0.0154(9) -0.0031(10)
C42 0.0366(12) 0.0613(16) 0.0381(12) -0.0133(12) 0.0215(10) 0.0024(11)
C43 0.0376(12) 0.0410(13) 0.0392(12) -0.0119(10) 0.0143(10) 0.0040(10)
C44 0.0219(10) 0.0333(11) 0.0247(10) -0.0022(8) 0.0029(8) 0.0023(8)
C45 0.0332(12) 0.0356(12) 0.0380(12) -0.0035(10) 0.0180(10) -0.0083(9)
C46 0.087(2) 0.0401(16) 0.0633(18) 0.0002(14) 0.0215(16) -0.0092(15)
C47 0.0405(14) 0.0631(18) 0.0574(16) -0.0223(14) 0.0178(13) -0.0181(12)
C48 0.0353(12) 0.0278(11) 0.0336(11) -0.0012(9) 0.0061(9) -0.0023(9)
C49 0.0566(17) 0.0476(16) 0.0546(16) 0.0166(13) -0.0008(13) -0.0020(13)
C50 0.0523(15) 0.0431(15) 0.0547(16) -0.0126(13) 0.0120(13) -0.0129(12)
C51 0.0223(10) 0.0333(11) 0.0251(10) -0.0025(8) 0.0091(8) -0.0018(8)
C52 0.0259(10) 0.0363(12) 0.0339(11) -0.0025(9) 0.0132(9) -0.0026(9)
C53 0.0281(11) 0.0486(14) 0.0428(13) -0.0009(11) 0.0182(10) -0.0058(10)
C54 0.0247(11) 0.0601(16) 0.0489(14) 0.0045(12) 0.0164(10) 0.0093(11)
C55 0.0373(13) 0.0424(13) 0.0471(14) 0.0062(11) 0.0177(11) 0.0117(11)
C56 0.0329(11) 0.0333(12) 0.0323(11) 0.0002(9) 0.0143(9) 0.0010(9)
C57 0.0340(12) 0.0378(13) 0.0557(15) 0.0076(11) 0.0221(11) -0.0005(10)
C58 0.075(2) 0.0414(16) 0.098(3) -0.0030(16) 0.041(2) -0.0124(14)
C59 0.0589(17) 0.0603(18) 0.0661(18) 0.0265(15) 0.0269(15) 0.0065(14)
C60 0.0470(14) 0.0319(12) 0.0508(14) 0.0033(11) 0.0240(12) -0.0012(11)
C61 0.089(2) 0.0411(15) 0.076(2) -0.0092(15) 0.0406(18) -0.0207(15)
C62 0.072(2) 0.068(2) 0.071(2) 0.0273(17) 0.0232(16) -0.0104(16)

loop_
_atom_type_symbol
_atom_type_description
_atom_type_scat_dispersion_real
_atom_type_scat_dispersion_imag
_atom_type_scat_source
C C 0.0033 0.0016 'International Tables Vol C Tables 4.2.6.8 and 6.1.1.4'
H H 0.0000 0.0000 'International Tables Vol C Tables 4.2.6.8 and 6.1.1.4'
N N 0.0061 0.0033 'International Tables Vol C Tables 4.2.6.8 and 6.1.1.4'
Mo Mo -1.6832 0.6857 'International Tables Vol C Tables 4.2.6.8 and 6.1.1.4'

loop_
_geom_angle_atom_site_label_1
_geom_angle_atom_site_label_2
_geom_angle_atom_site_label_3
_geom_angle
Mo2 Mo1 N1 92.69(4)
Mo2 Mo1 N3 93.68(4)
N1 Mo1 N3 171.18(6)
Mo1 Mo2 N2 94.26(4)
Mo1 Mo2 N4 93.14(4)
N2 Mo2 N4 170.47(6)
C1 N1 C8 122.53(16)
C1 N1 Mo1 119.44(12)
C8 N1 Mo1 116.40(11)
C1 N2 C20 118.39(16)
C1 N2 Mo2 118.05(12)
C20 N2 Mo2 123.23(12)
C32 N3 C39 119.28(16)
C32 N3 Mo1 118.07(12)
C39 N3 Mo1 122.24(12)
C32 N4 C51 122.52(16)
C32 N4 Mo2 119.52(12)
C51 N4 Mo2 116.81(12)
N1 C1 N2 114.97(17)
N1 C1 C2 123.46(17)
N2 C1 C2 121.47(17)
C7 C2 C3 118.9(2)
C7 C2 C1 122.4(2)
C3 C2 C1 118.73(19)
C4 C3 C2 121.1(2)
C5 C4 C3 119.5(2)
C6 C5 C4 120.3(2)
C5 C6 C7 120.4(3)
C2 C7 C6 119.7(2)
C9 C8 C13 120.50(17)
C9 C8 N1 120.85(17)
C13 C8 N1 118.19(17)
C10 C9 C8 118.17(19)
C10 C9 C14 119.34(19)
C8 C9 C14 122.49(17)
C11 C10 C9 121.5(2)
C12 C11 C10 119.9(2)
C11 C12 C13 121.3(2)
C12 C13 C8 118.60(19)
C12 C13 C17 120.23(19)
C8 C13 C17 121.16(18)
C15 C14 C9 112.45(19)
C15 C14 C16 110.4(2)
C9 C14 C16 110.78(18)
C13 C17 C19 110.78(19)
C13 C17 C18 111.84(19)
C19 C17 C18 110.4(2)
C25 C20 C21 121.14(19)
C25 C20 N2 119.49(19)
C21 C20 N2 119.30(19)
C22 C21 C20 118.2(2)
C22 C21 C26 118.8(2)
C20 C21 C26 122.92(19)
C23 C22 C21 121.1(3)
C24 C23 C22 120.0(2)
C23 C24 C25 121.3(2)
C24 C25 C20 118.1(2)
C24 C25 C29 118.8(2)
C20 C25 C29 122.99(19)
C21 C26 C27 110.1(2)
C21 C26 C28 113.1(2)
C27 C26 C28 111.2(3)
C25 C29 C30 113.7(2)
C25 C29 C31 110.4(2)
C30 C29 C31 109.5(2)
N3 C32 N4 115.46(17)
N3 C32 C33 123.24(16)
N4 C32 C33 121.29(16)
C34 C33 C38 118.33(18)
C34 C33 C32 121.98(18)
C38 C33 C32 119.69(18)
C35 C34 C33 120.6(2)
C36 C35 C34 120.5(2)
C35 C36 C37 119.4(2)
C38 C37 C36 120.3(2)
C37 C38 C33 120.9(2)
C40 C39 C44 121.01(17)
C40 C39 N3 118.94(17)
C44 C39 N3 119.97(17)
C41 C40 C39 117.94(19)
C41 C40 C45 119.00(18)
C39 C40 C45 123.01(17)
C42 C41 C40 121.4(2)
C43 C42 C41 119.9(2)
C42 C43 C44 121.5(2)
C43 C44 C39 118.10(19)
C43 C44 C48 119.81(19)
C39 C44 C48 121.91(17)
C40 C45 C46 113.32(19)
C40 C45 C47 110.04(19)
C46 C45 C47 110.6(2)
C44 C48 C49 109.73(19)
C44 C48 C50 113.46(19)
C49 C48 C50 110.2(2)
C56 C51 C52 121.45(18)
C56 C51 N4 120.34(17)
C52 C51 N4 117.84(18)
C53 C52 C51 117.8(2)
C53 C52 C57 120.60(19)
C51 C52 C57 121.55(18)
C54 C53 C52 121.6(2)
C53 C54 C55 119.9(2)
C54 C55 C56 121.6(2)
C55 C56 C51 117.6(2)
C55 C56 C60 120.2(2)
C51 C56 C60 122.15(19)
C52 C57 C58 112.4(2)
C52 C57 C59 111.5(2)
C58 C57 C59 109.8(2)
C62 C60 C56 113.3(2)
C62 C60 C61 111.8(2)
C56 C60 C61 110.57(19)

loop_
_geom_bond_atom_site_label_1
_geom_bond_atom_site_label_2
_geom_bond_distance
Mo1 Mo2 2.0157(2)
Mo1 N1 2.1161(15)
Mo1 N3 2.1305(15)
Mo2 N2 2.1104(16)
Mo2 N4 2.1118(16)
N1 C1 1.345(2)
N1 C8 1.439(2)
N2 C1 1.351(2)
N2 C20 1.444(2)
N3 C32 1.342(2)
N3 C39 1.441(2)
N4 C32 1.342(2)
N4 C51 1.436(2)
C1 C2 1.488(3)
C2 C7 1.388(3)
C2 C3 1.396(3)
C3 C4 1.382(3)
C4 C5 1.381(4)
C5 C6 1.375(4)
C6 C7 1.399(3)
C8 C9 1.407(3)
C8 C13 1.415(3)
C9 C10 1.393(3)
C9 C14 1.515(3)
C10 C11 1.379(3)
C11 C12 1.376(3)
C12 C13 1.386(3)
C13 C17 1.519(3)
C14 C15 1.512(3)
C14 C16 1.537(3)
C17 C19 1.527(3)
C17 C18 1.537(3)
C20 C25 1.397(3)
C20 C21 1.404(3)
C21 C22 1.393(3)
C21 C26 1.524(3)
C22 C23 1.378(4)
C23 C24 1.373(4)
C24 C25 1.396(3)
C25 C29 1.512(3)
C26 C27 1.530(4)
C26 C28 1.532(4)
C29 C30 1.539(4)
C29 C31 1.551(4)
C32 C33 1.493(3)
C33 C34 1.393(3)
C33 C38 1.394(3)
C34 C35 1.385(3)
C35 C36 1.384(3)
C36 C37 1.384(3)
C37 C38 1.382(3)
C39 C40 1.405(3)
C39 C44 1.407(3)
C40 C41 1.395(3)
C40 C45 1.513(3)
C41 C42 1.376(3)
C42 C43 1.375(3)
C43 C44 1.387(3)
C44 C48 1.520(3)
C45 C46 1.519(3)
C45 C47 1.531(3)
C48 C49 1.521(3)
C48 C50 1.532(3)
C51 C56 1.404(3)
C51 C52 1.413(3)
C52 C53 1.389(3)
C52 C57 1.513(3)
C53 C54 1.372(3)
C54 C55 1.379(3)
C55 C56 1.395(3)
C56 C60 1.524(3)
C57 C58 1.528(4)
C57 C59 1.529(4)
C60 C62 1.515(4)
C60 C61 1.527(4)
